data_2101738
loop_
_publ_author_name
'Marsh, R. E.'

_publ_section_title
;
 The perils of <i>Cc</i> revisited
;
_journal_issue 2
_journal_name_full 'Acta Crystallographica Section B'
_journal_page_first 317
_journal_page_last 322
_journal_paper_doi 10.1107/S010876819601381X
_journal_volume 53
_journal_year 1997
_chemical_formula_moiety 'C36 H36 N6 O4 Cu'
_chemical_formula_sum 'C36 H36 Cu N6 O4'
_space_group_IT_number 15
_symmetry_cell_setting monoclinic
_symmetry_space_group_name_Hall '-C 2yc'
_symmetry_space_group_name_H-M 'C 1 2/c 1'
_audit_creation_method CSD-QUEST3D-V5
_cell_angle_alpha 90
_cell_angle_beta 99.25(3)
_cell_angle_gamma 90
_cell_formula_units_Z 4
_cell_length_a 23.088(8)
_cell_length_b 6.9870(10)
_cell_length_c 23.641(8)
_cell_volume 3764.1(19)
_cod_data_source_file an0533.cif
_cod_data_source_block CSD_CIF_MIF_FAWBAG01
_cod_depositor_comments
;

  Added moiety chemical formula from Marsh (1997) paper. The summary
  chemical formula is calculated from moiety formula using 'AdHocParser'
  (svn://www.crystallography.net/cod-tools/trunk/Formulae/AdHocParser.yp,
  revision 1441.)

  Removing 41 atoms which were symmetric equivalents of the atoms from
  the asymmetric unit.

  Andrius Merkys
  2013-11-06
;
_cod_original_sg_symbol_H-M 'C 2/c'
_cod_database_code 2101738

loop_
_symmetry_equiv_pos_as_xyz
x,y,z
-x,y,1/2-z
1/2+x,1/2+y,z
1/2-x,1/2+y,1/2-z
-x,-y,-z
x,-y,-1/2+z
-1/2-x,-1/2-y,-z
-1/2+x,-1/2-y,-1/2+z

loop_
_atom_site_label
_atom_site_fract_x
_atom_site_fract_y
_atom_site_fract_z
_atom_site_type_symbol
Cu1 .0 .2497 .2500 Cu
N1 -.1603 -.249 .3484 N
C1 -.1408 -.186 .2990 C
C2 -.1700 -.021 .2792 C
C3 -.2460 .178 .3266 C
C4 -.276 .174 .3720 C
C5 -.2670 .029 .4120 C
C6 -.2307 -.123 .4087 C
C7 -.2004 -.124 .3627 C
C8 -.2079 .021 .3208 C
C9 -.1595 .090 .2288 C
C10 -.1318 .290 .2418 C
N2 -.0756 .271 .2796 N
N3 .0511 .160 .4768 N
C11 .0652 .162 .4244 C
C12 .0232 .198 .3743 C
C13 -.0341 .236 .3816 C
C14 -.0479 .236 .4380 C
C15 -.0061 .197 .4825 C
C16 .1276 .120 .4185 C
O1 .0414 .192 .3255 O
C17 -.0802 .272 .3337 C
C18 -.1104 .284 .4488 C
O2 -.1242 .481 .4366 O
H1 -.14660 -.37714 .37125 H
H2 -.10787 -.25460 .27827 H
H3 -.25237 .29301 .29521 H
H4 -.31206 .27578 .37310 H
H5 -.29002 .03556 .44885 H
H6 -.22420 -.23389 .44542 H
H7 -.20022 .10880 .20080 H
H8 -.12962 .00905 .20646 H
H9 -.16100 .37450 .26254 H
H10 -.12550 .35668 .20232 H
H11 -.01811 .19497 .52482 H
H12 .13398 .12704 .37484 H
H13 .14086 -.01838 .43654 H
H14 .15614 .22774 .44332 H
H15 -.12280 .30262 .34408 H
H16 -.11346 .25553 .49330 H
H17 -.14140 .19412 .42202 H
H18 -.09791 .54528 .46774 H

loop_
_atom_type_symbol
C
H
Cu
N
O
